data_4073810
loop_
_publ_author_name
'Moulton, Benjamin E.'
'Duhme-Klair, Anne K.'
'Fairlamb, Ian J. S.'
'Lynam, Jason M.'
'Whitwood, Adrian C.'

_publ_section_title
;
 A Rationale for the Linear Correlation of Aryl Substituent Effects in
 Iron(0) Tricarbonyl Complexes Containing \a,\b-Unsaturated Enone
 (Chalcone) Ligands
;
_journal_issue 25
_journal_name_full Organometallics
_journal_page_first 6354
_journal_paper_doi 10.1021/om7006425
_journal_volume 26
_journal_year 2007
_chemical_formula_moiety 'C18 H18 O4'
_chemical_formula_sum 'C18 H18 O4'
_chemical_formula_weight 298.32
_chemical_name_systematic
; 
 ? 
;
_space_group_IT_number 14
_symmetry_cell_setting monoclinic
_symmetry_space_group_name_Hall '-P 2ybc'
_symmetry_space_group_name_H-M 'P 1 21/c 1'
_atom_sites_solution_hydrogens geom
_atom_sites_solution_primary direct
_atom_sites_solution_secondary difmap
_audit_creation_method SHELXL-97
_cell_angle_alpha 90.00
_cell_angle_beta 109.7970(10)
_cell_angle_gamma 90.00
_cell_formula_units_Z 4
_cell_length_a 13.5188(8)
_cell_length_b 7.8075(5)
_cell_length_c 14.9709(9)
_cell_measurement_reflns_used 6573
_cell_measurement_temperature 100(2)
_cell_measurement_theta_max 29.98
_cell_measurement_theta_min 2.79
_cell_volume 1486.76(16)
_computing_cell_refinement 'Bruker SMART'
_computing_data_collection 'Bruker SMART'
_computing_data_reduction 'Bruker SAINT'
_computing_molecular_graphics 'Bruker SHELXTL'
_computing_publication_material 'Bruker SHELXTL'
_computing_structure_refinement 'SHELXL-97 (Sheldrick, 1997)'
_computing_structure_solution 'SHELXS-97 (Sheldrick, 1990)'
_diffrn_ambient_temperature 100(2)
_diffrn_measured_fraction_theta_full 0.988
_diffrn_measured_fraction_theta_max 0.988
_diffrn_measurement_device_type 'CCD area detector'
_diffrn_measurement_method 'phi and omega scans'
_diffrn_radiation_monochromator graphite
_diffrn_radiation_source 'fine-focus sealed tube'
_diffrn_radiation_type MoK\a
_diffrn_radiation_wavelength 0.71073
_diffrn_reflns_av_R_equivalents 0.0214
_diffrn_reflns_av_sigmaI/netI 0.0207
_diffrn_reflns_limit_h_max 19
_diffrn_reflns_limit_h_min -19
_diffrn_reflns_limit_k_max 10
_diffrn_reflns_limit_k_min -10
_diffrn_reflns_limit_l_max 20
_diffrn_reflns_limit_l_min -20
_diffrn_reflns_number 15963
_diffrn_reflns_theta_full 29.99
_diffrn_reflns_theta_max 29.99
_diffrn_reflns_theta_min 1.60
_exptl_absorpt_coefficient_mu 0.094
_exptl_absorpt_correction_T_max 1.000
_exptl_absorpt_correction_T_min 0.815
_exptl_absorpt_correction_type multi-scan
_exptl_absorpt_process_details 'SADABS v2.03; (Sheldrick)'
_exptl_crystal_colour pale
_exptl_crystal_density_diffrn 1.333
_exptl_crystal_density_meas 0
_exptl_crystal_density_method 'not measured'
_exptl_crystal_description block
_exptl_crystal_F_000 632
_exptl_crystal_size_max 0.27
_exptl_crystal_size_mid 0.17
_exptl_crystal_size_min 0.13
_refine_diff_density_max 0.525
_refine_diff_density_min -0.176
_refine_diff_density_rms 0.056
_refine_ls_extinction_method none
_refine_ls_goodness_of_fit_ref 1.026
_refine_ls_hydrogen_treatment constr
_refine_ls_matrix_type full
_refine_ls_number_parameters 202
_refine_ls_number_reflns 4269
_refine_ls_number_restraints 0
_refine_ls_restrained_S_all 1.026
_refine_ls_R_factor_all 0.0508
_refine_ls_R_factor_gt 0.0439
_refine_ls_shift/su_max 0.000
_refine_ls_shift/su_mean 0.000
_refine_ls_structure_factor_coef Fsqd
_refine_ls_weighting_details 'calc w=1/[\s^2^(Fo^2^)+(0.0691P)^2^+0.4639P] where P=(Fo^2^+2Fc^2^)/3'
_refine_ls_weighting_scheme calc
_refine_ls_wR_factor_gt 0.1145
_refine_ls_wR_factor_ref 0.1195
_reflns_number_gt 3689
_reflns_number_total 4269
_reflns_threshold_expression >2sigma(I)
_cod_data_source_file om7006425-file001.cif
_cod_data_source_block 1m
_cod_depositor_comments
;
The following automatic conversions were performed:

'_symmetry_cell_setting' value 'Monoclinic' changed to 'monoclinic'
according to /home/saulius/struct/CIF-dictionaries/cif_core.dic
dictionary named 'cif_core.dic' version 2.4.1 from 2010-06-29.

Automatic conversion script
Id: cif_fix_values 1715 2011-07-08 13:25:40Z adriana 
;
_cod_original_sg_symbol_H-M P2(1)/c
_cod_database_code 4073810

loop_
_symmetry_equiv_pos_as_xyz
'x, y, z'
'-x, y+1/2, -z+1/2'
'-x, -y, -z'
'x, -y-1/2, z-1/2'

loop_
_atom_site_label
_atom_site_type_symbol
_atom_site_fract_x
_atom_site_fract_y
_atom_site_fract_z
_atom_site_U_iso_or_equiv
_atom_site_adp_type
_atom_site_occupancy
_atom_site_symmetry_multiplicity
_atom_site_calc_flag
_atom_site_refinement_flags
C1 C 0.60973(8) 1.11180(13) 0.55292(7) 0.01527(19) Uani 1 1 d .
C2 C 0.69229(8) 1.02069(13) 0.52717(7) 0.0164(2) Uani 1 1 d .
H2 H 0.7449 0.9581 0.5743 0.020 Uiso 1 1 calc R
C3 C 0.69362(8) 1.02553(13) 0.43807(7) 0.0160(2) Uani 1 1 d .
H3 H 0.6389 1.0884 0.3932 0.019 Uiso 1 1 calc R
C4 C 0.77062(8) 0.94394(13) 0.40273(7) 0.01497(19) Uani 1 1 d .
C5 C 0.75196(8) 0.94791(13) 0.30482(7) 0.01549(19) Uani 1 1 d .
H5 H 0.6918 1.0053 0.2636 0.019 Uiso 1 1 calc R
C6 C 0.82189(8) 0.86741(13) 0.26796(7) 0.01479(19) Uani 1 1 d .
C7 C 0.91183(8) 0.78601(12) 0.32875(7) 0.01456(19) Uani 1 1 d .
C8 C 0.93036(8) 0.78350(12) 0.42713(7) 0.01487(19) Uani 1 1 d .
C9 C 0.86005(8) 0.86183(13) 0.46387(7) 0.01544(19) Uani 1 1 d .
H9 H 0.8727 0.8596 0.5303 0.019 Uiso 1 1 calc R
C10 C 0.61039(8) 1.09926(12) 0.65310(7) 0.01484(19) Uani 1 1 d .
C11 C 0.68612(8) 1.00735(13) 0.72407(7) 0.0168(2) Uani 1 1 d .
H11 H 0.7415 0.9514 0.7100 0.020 Uiso 1 1 calc R
C12 C 0.68087(8) 0.99730(14) 0.81518(7) 0.0184(2) Uani 1 1 d .
H12 H 0.7320 0.9331 0.8627 0.022 Uiso 1 1 calc R
C13 C 0.60107(8) 1.08079(14) 0.83677(7) 0.0184(2) Uani 1 1 d .
H13 H 0.5976 1.0739 0.8990 0.022 Uiso 1 1 calc R
C14 C 0.52610(8) 1.17484(14) 0.76674(8) 0.0190(2) Uani 1 1 d .
H14 H 0.4719 1.2330 0.7815 0.023 Uiso 1 1 calc R
C15 C 0.53045(8) 1.18365(13) 0.67570(7) 0.0173(2) Uani 1 1 d .
H15 H 0.4789 1.2473 0.6283 0.021 Uiso 1 1 calc R
C16 C 0.71472(9) 0.92861(16) 0.10786(8) 0.0240(2) Uani 1 1 d .
H16A H 0.6539 0.8689 0.1147 0.036 Uiso 1 1 calc R
H16B H 0.7150 0.9142 0.0429 0.036 Uiso 1 1 calc R
H16C H 0.7105 1.0508 0.1212 0.036 Uiso 1 1 calc R
C17 C 1.07853(8) 0.78124(15) 0.31203(8) 0.0207(2) Uani 1 1 d .
H17A H 1.0695 0.8998 0.2891 0.031 Uiso 1 1 calc R
H17B H 1.1202 0.7178 0.2808 0.031 Uiso 1 1 calc R
H17C H 1.1149 0.7803 0.3809 0.031 Uiso 1 1 calc R
C18 C 1.04154(9) 0.69856(15) 0.58084(7) 0.0203(2) Uani 1 1 d .
H18A H 1.0468 0.8167 0.6041 0.031 Uiso 1 1 calc R
H18B H 1.1083 0.6392 0.6117 0.031 Uiso 1 1 calc R
H18C H 0.9851 0.6391 0.5956 0.031 Uiso 1 1 calc R
O1 O 0.54236(6) 1.19770(10) 0.49449(5) 0.02014(17) Uani 1 1 d .
O2 O 0.80935(6) 0.85839(10) 0.17337(5) 0.01810(16) Uani 1 1 d .
O3 O 0.97721(6) 0.70174(10) 0.29050(5) 0.01758(17) Uani 1 1 d .
O4 O 1.01874(6) 0.69954(10) 0.48012(5) 0.01839(17) Uani 1 1 d .

loop_
_atom_site_aniso_label
_atom_site_aniso_U_11
_atom_site_aniso_U_22
_atom_site_aniso_U_33
_atom_site_aniso_U_23
_atom_site_aniso_U_13
_atom_site_aniso_U_12
C1 0.0166(4) 0.0138(4) 0.0161(4) -0.0008(3) 0.0065(3) -0.0016(3)
C2 0.0170(4) 0.0162(4) 0.0164(4) 0.0000(3) 0.0060(4) 0.0012(3)
C3 0.0171(4) 0.0140(4) 0.0166(4) -0.0002(3) 0.0053(3) 0.0004(3)
C4 0.0171(4) 0.0135(4) 0.0147(4) -0.0006(3) 0.0058(3) -0.0010(3)
C5 0.0165(4) 0.0153(4) 0.0136(4) 0.0008(3) 0.0036(3) 0.0004(3)
C6 0.0183(4) 0.0146(4) 0.0111(4) -0.0004(3) 0.0045(3) -0.0021(3)
C7 0.0163(4) 0.0135(4) 0.0139(4) -0.0016(3) 0.0052(3) -0.0001(3)
C8 0.0162(4) 0.0135(4) 0.0137(4) -0.0001(3) 0.0035(3) -0.0001(3)
C9 0.0182(5) 0.0163(4) 0.0119(4) -0.0003(3) 0.0052(3) -0.0001(3)
C10 0.0165(4) 0.0131(4) 0.0150(4) -0.0010(3) 0.0054(3) -0.0009(3)
C11 0.0178(4) 0.0154(4) 0.0178(5) 0.0000(4) 0.0069(4) 0.0016(4)
C12 0.0211(5) 0.0166(5) 0.0167(5) 0.0010(4) 0.0053(4) 0.0011(4)
C13 0.0229(5) 0.0175(5) 0.0157(5) -0.0025(4) 0.0076(4) -0.0018(4)
C14 0.0182(5) 0.0201(5) 0.0194(5) -0.0037(4) 0.0075(4) 0.0005(4)
C15 0.0160(4) 0.0174(4) 0.0175(5) -0.0019(4) 0.0045(4) 0.0011(3)
C16 0.0259(5) 0.0284(6) 0.0139(5) 0.0032(4) 0.0020(4) 0.0060(4)
C17 0.0183(5) 0.0252(5) 0.0196(5) -0.0011(4) 0.0076(4) 0.0004(4)
C18 0.0233(5) 0.0234(5) 0.0122(4) 0.0017(4) 0.0033(4) 0.0037(4)
O1 0.0215(4) 0.0208(4) 0.0187(4) 0.0046(3) 0.0076(3) 0.0050(3)
O2 0.0207(4) 0.0222(4) 0.0106(3) 0.0008(3) 0.0042(3) 0.0023(3)
O3 0.0188(4) 0.0181(4) 0.0167(3) -0.0043(3) 0.0071(3) 0.0009(3)
O4 0.0201(4) 0.0212(4) 0.0126(3) 0.0016(3) 0.0037(3) 0.0060(3)

loop_
_atom_type_symbol
_atom_type_description
_atom_type_scat_dispersion_real
_atom_type_scat_dispersion_imag
_atom_type_scat_source
C C 0.0033 0.0016 'International Tables Vol C Tables 4.2.6.8 and 6.1.1.4'
H H 0.0000 0.0000 'International Tables Vol C Tables 4.2.6.8 and 6.1.1.4'
O O 0.0106 0.0060 'International Tables Vol C Tables 4.2.6.8 and 6.1.1.4'

loop_
_geom_angle_atom_site_label_1
_geom_angle_atom_site_label_2
_geom_angle_atom_site_label_3
_geom_angle
O1 C1 C2 121.34(9)
O1 C1 C10 120.02(9)
C2 C1 C10 118.64(9)
C3 C2 C1 120.73(9)
C3 C2 H2 119.6
C1 C2 H2 119.6
C2 C3 C4 126.74(9)
C2 C3 H3 116.6
C4 C3 H3 116.6
C9 C4 C5 120.24(9)
C9 C4 C3 121.69(9)
C5 C4 C3 118.06(9)
C6 C5 C4 119.86(9)
C6 C5 H5 120.1
C4 C5 H5 120.1
O2 C6 C5 124.67(9)
O2 C6 C7 115.13(9)
C5 C6 C7 120.19(9)
O3 C7 C6 119.11(9)
O3 C7 C8 121.20(9)
C6 C7 C8 119.59(9)
O4 C8 C9 124.42(9)
O4 C8 C7 115.30(9)
C9 C8 C7 120.28(9)
C8 C9 C4 119.82(9)
C8 C9 H9 120.1
C4 C9 H9 120.1
C11 C10 C15 118.93(9)
C11 C10 C1 123.24(9)
C15 C10 C1 117.82(9)
C12 C11 C10 120.43(9)
C12 C11 H11 119.8
C10 C11 H11 119.8
C13 C12 C11 120.20(9)
C13 C12 H12 119.9
C11 C12 H12 119.9
C12 C13 C14 119.73(10)
C12 C13 H13 120.1
C14 C13 H13 120.1
C15 C14 C13 120.22(9)
C15 C14 H14 119.9
C13 C14 H14 119.9
C14 C15 C10 120.48(9)
C14 C15 H15 119.8
C10 C15 H15 119.8
O2 C16 H16A 109.5
O2 C16 H16B 109.5
H16A C16 H16B 109.5
O2 C16 H16C 109.5
H16A C16 H16C 109.5
H16B C16 H16C 109.5
O3 C17 H17A 109.5
O3 C17 H17B 109.5
H17A C17 H17B 109.5
O3 C17 H17C 109.5
H17A C17 H17C 109.5
H17B C17 H17C 109.5
O4 C18 H18A 109.5
O4 C18 H18B 109.5
H18A C18 H18B 109.5
O4 C18 H18C 109.5
H18A C18 H18C 109.5
H18B C18 H18C 109.5
C6 O2 C16 117.23(8)
C7 O3 C17 113.50(8)
C8 O4 C18 116.76(8)

loop_
_geom_bond_atom_site_label_1
_geom_bond_atom_site_label_2
_geom_bond_distance
C1 O1 1.2268(12)
C1 C2 1.4804(14)
C1 C10 1.4999(13)
C2 C3 1.3408(14)
C2 H2 0.9500
C3 C4 1.4636(14)
C3 H3 0.9500
C4 C9 1.4003(14)
C4 C5 1.4011(13)
C5 C6 1.3951(14)
C5 H5 0.9500
C6 O2 1.3698(11)
C6 C7 1.4004(14)
C7 O3 1.3727(12)
C7 C8 1.4081(13)
C8 O4 1.3581(12)
C8 C9 1.3907(14)
C9 H9 0.9500
C10 C11 1.3982(14)
C10 C15 1.4016(14)
C11 C12 1.3919(14)
C11 H11 0.9500
C12 C13 1.3890(15)
C12 H12 0.9500
C13 C14 1.3950(15)
C13 H13 0.9500
C14 C15 1.3856(14)
C14 H14 0.9500
C15 H15 0.9500
C16 O2 1.4314(13)
C16 H16A 0.9800
C16 H16B 0.9800
C16 H16C 0.9800
C17 O3 1.4375(13)
C17 H17A 0.9800
C17 H17B 0.9800
C17 H17C 0.9800
C18 O4 1.4332(12)
C18 H18A 0.9800
C18 H18B 0.9800
C18 H18C 0.9800

loop_
_geom_torsion_atom_site_label_1
_geom_torsion_atom_site_label_2
_geom_torsion_atom_site_label_3
_geom_torsion_atom_site_label_4
_geom_torsion
O1 C1 C2 C3 -2.05(15)
C10 C1 C2 C3 178.71(9)
C1 C2 C3 C4 179.19(9)
C2 C3 C4 C9 -6.17(16)
C2 C3 C4 C5 173.02(10)
C9 C4 C5 C6 1.01(15)
C3 C4 C5 C6 -178.18(9)
C4 C5 C6 O2 177.65(9)
C4 C5 C6 C7 -1.43(15)
O2 C6 C7 O3 -1.78(13)
C5 C6 C7 O3 177.38(9)
O2 C6 C7 C8 -178.12(8)
C5 C6 C7 C8 1.04(14)
O3 C7 C8 O4 2.84(13)
C6 C7 C8 O4 179.11(9)
O3 C7 C8 C9 -176.49(9)
C6 C7 C8 C9 -0.23(14)
O4 C8 C9 C4 -179.46(9)
C7 C8 C9 C4 -0.18(15)
C5 C4 C9 C8 -0.21(15)
C3 C4 C9 C8 178.96(9)
O1 C1 C10 C11 -178.38(10)
C2 C1 C10 C11 0.87(14)
O1 C1 C10 C15 1.95(14)
C2 C1 C10 C15 -178.80(9)
C15 C10 C11 C12 1.22(15)
C1 C10 C11 C12 -178.44(9)
C10 C11 C12 C13 -0.96(16)
C11 C12 C13 C14 0.02(16)
C12 C13 C14 C15 0.66(16)
C13 C14 C15 C10 -0.39(16)
C11 C10 C15 C14 -0.54(15)
C1 C10 C15 C14 179.14(9)
C5 C6 O2 C16 -3.61(14)
C7 C6 O2 C16 175.50(9)
C6 C7 O3 C17 112.57(10)
C8 C7 O3 C17 -71.15(12)
C9 C8 O4 C18 -2.36(14)
C7 C8 O4 C18 178.33(9)

loop_
_cod_related_entry_id
_cod_related_entry_database
_cod_related_entry_code
1 ChemSpider 4650201
